data_2223217
loop_
_publ_author_name
'Wu, Jie-Qiang'
'Jin, Qiong-Hua'
'Hu, Ke-Yi'
'Zhang, Cun-Lin'

_publ_section_title
;(1,10-Phenanthroline-\k^2^<i>N</i>,<i>N</i>')(triphenylphosphine-\k<i>P</i>)silver(I)
 trifluoromethanesulfonate
;
_journal_coeditor_code WM2241
_journal_issue 9
_journal_name_full 'Acta Crystallographica Section E'
_journal_page_first m1096
_journal_page_last m1097
_journal_paper_doi 10.1107/S1600536809032097
_journal_volume 65
_journal_year 2009
_chemical_formula_iupac '[Ag (C12 H8 N2) (C18 H15 P)] C F3 S O3'
_chemical_formula_moiety 'C30 H23 Ag N2 P +, C F3 O3 S -'
_chemical_formula_sum 'C31 H23 Ag F3 N2 O3 P S'
_chemical_formula_weight 699.42
_chemical_name_systematic
;
(1,10-Phenanthroline-\k^2^<i>N</i>,<i>N</i>')(triphenylphosphine-
\k<i>P</i>)silver(I) trifluoromethanesulfonate
;
_space_group_IT_number 2
_symmetry_cell_setting triclinic
_symmetry_space_group_name_Hall '-P 1'
_symmetry_space_group_name_H-M 'P -1'
_atom_sites_solution_hydrogens geom
_atom_sites_solution_primary direct
_atom_sites_solution_secondary difmap
_audit_creation_method SHELXL-97
_cell_angle_alpha 77.7110(10)
_cell_angle_beta 76.1830(10)
_cell_angle_gamma 73.4400(10)
_cell_formula_units_Z 2
_cell_length_a 10.9832(2)
_cell_length_b 11.7533(2)
_cell_length_c 12.2642(3)
_cell_measurement_reflns_used 5045
_cell_measurement_temperature 293(2)
_cell_measurement_theta_max 32.85
_cell_measurement_theta_min 2.32
_cell_volume 1455.66(5)
_computing_cell_refinement 'SAINT-Plus (Bruker, 2007)'
_computing_data_collection 'SMART (Bruker, 2007)'
_computing_data_reduction 'SAINT-Plus (Bruker, 2007)'
_computing_molecular_graphics 'SHELXTL (Sheldrick, 2008)'
_computing_publication_material 'SHELXTL (Sheldrick, 2008)'
_computing_structure_refinement 'SHELXL97 (Sheldrick, 2008)'
_computing_structure_solution 'SHELXS97 (Sheldrick, 2008)'
_diffrn_ambient_temperature 293(2)
_diffrn_measured_fraction_theta_full 0.983
_diffrn_measured_fraction_theta_max 0.93
_diffrn_measurement_device_type 'Bruker SMART CCD area-detector'
_diffrn_measurement_method '\f and \w'
_diffrn_radiation_monochromator graphite
_diffrn_radiation_source 'fine-focus sealed tube'
_diffrn_radiation_type MoK\a
_diffrn_radiation_wavelength 0.71073
_diffrn_reflns_av_R_equivalents 0.0207
_diffrn_reflns_av_sigmaI/netI 0.0312
_diffrn_reflns_limit_h_max 15
_diffrn_reflns_limit_h_min -15
_diffrn_reflns_limit_k_max 16
_diffrn_reflns_limit_k_min -17
_diffrn_reflns_limit_l_max 16
_diffrn_reflns_limit_l_min -18
_diffrn_reflns_number 18629
_diffrn_reflns_theta_full 31.5
_diffrn_reflns_theta_max 32.57
_diffrn_reflns_theta_min 1.97
_diffrn_standards_number 0
_exptl_absorpt_coefficient_mu 0.874
_exptl_absorpt_correction_T_max 0.832
_exptl_absorpt_correction_T_min 0.735
_exptl_absorpt_correction_type multi-scan
_exptl_absorpt_process_details '(SADABS; Bruker, 2007)'
_exptl_crystal_colour colourless
_exptl_crystal_density_diffrn 1.596
_exptl_crystal_density_method 'not measured'
_exptl_crystal_description block
_exptl_crystal_F_000 704
_exptl_crystal_size_max 0.4
_exptl_crystal_size_mid 0.3
_exptl_crystal_size_min 0.2
_refine_diff_density_max 0.591
_refine_diff_density_min -0.658
_refine_ls_extinction_method none
_refine_ls_goodness_of_fit_ref 1.001
_refine_ls_hydrogen_treatment constr
_refine_ls_matrix_type full
_refine_ls_number_parameters 379
_refine_ls_number_reflns 9515
_refine_ls_number_restraints 0
_refine_ls_restrained_S_all 1.001
_refine_ls_R_factor_all 0.0640
_refine_ls_R_factor_gt 0.0419
_refine_ls_shift/su_max 0.001
_refine_ls_shift/su_mean 0.000
_refine_ls_structure_factor_coef Fsqd
_refine_ls_weighting_details 'w=1/[\s^2^(Fo^2^)+(0.075P)^2^+0.38P] where P=(Fo^2^+2Fc^2^)/3'
_refine_ls_weighting_scheme calc
_refine_ls_wR_factor_gt 0.1180
_refine_ls_wR_factor_ref 0.1327
_reflns_number_gt 6777
_reflns_number_total 9515
_reflns_threshold_expression I>2\s(I)
_cod_data_source_file wm2241.cif
_cod_data_source_block I
_cod_depositor_comments
;
The following automatic conversions were performed:
'_symmetry_cell_setting' value 'Triclinic' changed to 'triclinic'
according to '/home/saulius/struct/CIF-dictionaries/cif_core.dic'
dictionary named 'cif_core.dic' version 2.4.1 from
2010-06-29.

'_geom_bond_publ_flag' value 'Y' changed to 'y' according to
'/home/saulius/struct/CIF-dictionaries/cif_core.dic' dictionary named
'cif_core.dic' version 2.4.1 from 2010-06-29 (3
times).

'_geom_bond_publ_flag' value 'N' changed to 'n' according to
'/home/saulius/struct/CIF-dictionaries/cif_core.dic' dictionary named
'cif_core.dic' version 2.4.1 from 2010-06-29 (67
times).

'_geom_angle_publ_flag' value 'Y' changed to 'y' according to
'/home/saulius/struct/CIF-dictionaries/cif_core.dic' dictionary named
'cif_core.dic' version 2.4.1 from 2010-06-29 (3
times).

'_geom_angle_publ_flag' value 'N' changed to 'n' according to
'/home/saulius/struct/CIF-dictionaries/cif_core.dic' dictionary named
'cif_core.dic' version 2.4.1 from 2010-06-29 (114
times).

'_geom_torsion_publ_flag' value 'N' changed to 'n' according to
'/home/saulius/struct/CIF-dictionaries/cif_core.dic' dictionary named
'cif_core.dic' version 2.4.1 from 2010-06-29 (102 times).

Automatic conversion script
Id: cif_fix_enum 1527 2010-12-29 10:47:43Z saulius 

The following automatic conversions were performed:

'_symmetry_cell_setting' value 'Triclinic' changed to 'triclinic'
according to /home/saulius/struct/CIF-dictionaries/cif_core.dic
dictionary named 'cif_core.dic' version 2.4.1 from
2010-06-29.

'_geom_bond_publ_flag' value 'Y' changed to 'y'
according to /home/saulius/struct/CIF-dictionaries/cif_core.dic
dictionary named 'cif_core.dic' version 2.4.1 from 2010-06-29 (3
times).

'_geom_bond_publ_flag' value 'N' changed to 'n' according to
/home/saulius/struct/CIF-dictionaries/cif_core.dic dictionary named
'cif_core.dic' version 2.4.1 from 2010-06-29 (67
times).

'_geom_angle_publ_flag' value 'Y' changed to 'y' according
to /home/saulius/struct/CIF-dictionaries/cif_core.dic dictionary
named 'cif_core.dic' version 2.4.1 from 2010-06-29 (3
times).

'_geom_angle_publ_flag' value 'N' changed to 'n' according
to /home/saulius/struct/CIF-dictionaries/cif_core.dic dictionary
named 'cif_core.dic' version 2.4.1 from 2010-06-29 (114
times).

'_geom_torsion_publ_flag' value 'N' changed to 'n' according
to /home/saulius/struct/CIF-dictionaries/cif_core.dic dictionary
named 'cif_core.dic' version 2.4.1 from 2010-06-29 (102 times).

Automatic conversion script
Id: cif_fix_values 1715 2011-07-08 13:25:40Z adriana 
;
_cod_database_code 2223217
_cod_database_fobs_code 2223217

loop_
_symmetry_equiv_pos_as_xyz
'x, y, z'
'-x, -y, -z'

loop_
_atom_site_type_symbol
_atom_site_label
_atom_site_fract_x
_atom_site_fract_y
_atom_site_fract_z
_atom_site_U_iso_or_equiv
_atom_site_adp_type
_atom_site_calc_flag
_atom_site_refinement_flags
_atom_site_occupancy
_atom_site_disorder_assembly
_atom_site_disorder_group
Ag Ag1 0.09032(2) 0.931304(15) 0.211327(16) 0.05664(9) Uani d . 1 . .
P P1 0.18488(6) 0.77307(5) 0.10540(5) 0.04241(13) Uani d . 1 . .
C C24 -0.0779(3) 1.12309(19) 0.36019(18) 0.0491(6) Uani d . 1 . .
C C25 -0.3066(4) 1.2209(4) 0.3869(4) 0.0981(15) Uani d . 1 . .
H H21 -0.3787 1.2746 0.4205 0.118 Uiso calc R 1 . .
S S1 0.61400(9) 0.77152(8) 0.31032(8) 0.0748(2) Uani d . 1 . .
C C1 0.0853(2) 0.75012(19) 0.01682(19) 0.0455(5) Uani d . 1 . .
C C3 0.1327(3) 0.6742(3) -0.0638(3) 0.0631(7) Uani d . 1 . .
H H6 0.2207 0.6372 -0.0786 0.076 Uiso calc R 1 . .
C C2 -0.0452(3) 0.8068(3) 0.0342(3) 0.0644(7) Uani d . 1 . .
H H10 -0.0782 0.8614 0.0852 0.077 Uiso calc R 1 . .
C C4 0.3400(2) 0.77960(19) 0.01460(18) 0.0433(4) Uani d . 1 . .
C C6 0.4324(3) 0.6788(2) -0.0199(2) 0.0566(6) Uani d . 1 . .
H H5 0.4166 0.6031 0.0064 0.068 Uiso calc R 1 . .
C C7 0.4818(3) 0.9018(3) -0.0982(3) 0.0707(8) Uani d . 1 . .
H H2 0.4979 0.9772 -0.1261 0.085 Uiso calc R 1 . .
C C5 0.3678(3) 0.8918(2) -0.0246(2) 0.0562(6) Uani d . 1 . .
H H1 0.3088 0.9603 -0.0008 0.067 Uiso calc R 1 . .
C C10 0.1297(3) 0.5596(3) 0.2319(2) 0.0602(7) Uani d . 1 . .
H H15 0.0575 0.5801 0.1981 0.072 Uiso calc R 1 . .
C C8 0.2170(2) 0.63074(19) 0.20106(18) 0.0438(5) Uani d . 1 . .
C C11 0.1495(4) 0.4583(3) 0.3128(3) 0.0778(10) Uani d . 1 . .
H H14 0.0894 0.4118 0.3342 0.093 Uiso calc R 1 . .
C C9 0.3237(3) 0.5981(2) 0.2526(2) 0.0544(6) Uani d . 1 . .
H H11 0.3828 0.6456 0.2335 0.065 Uiso calc R 1 . .
C C12 0.5478(3) 0.6894(3) -0.0929(3) 0.0652(7) Uani d . 1 . .
H H4 0.6082 0.6213 -0.1158 0.078 Uiso calc R 1 . .
C C13 0.5725(3) 0.8001(3) -0.1309(3) 0.0677(8) Uani d . 1 . .
H H3 0.6504 0.8071 -0.1789 0.081 Uiso calc R 1 . .
C C14 -0.1276(3) 0.7833(3) -0.0234(3) 0.0766(9) Uani d . 1 . .
H H9 -0.2156 0.8201 -0.0094 0.092 Uiso calc R 1 . .
C C16 0.0513(3) 0.6529(3) -0.1223(3) 0.0715(8) Uani d . 1 . .
H H7 0.0846 0.6022 -0.1768 0.086 Uiso calc R 1 . .
C C15 -0.0786(3) 0.7058(3) -0.1007(3) 0.0714(8) Uani d . 1 . .
H H8 -0.1336 0.6889 -0.1388 0.086 Uiso calc R 1 . .
C C18 0.3430(4) 0.4952(3) 0.3324(3) 0.0685(8) Uani d . 1 . .
H H12 0.4153 0.4733 0.3662 0.082 Uiso calc R 1 . .
C C17 0.2555(4) 0.4256(3) 0.3616(3) 0.0763(9) Uani d . 1 . .
H H13 0.2688 0.3561 0.4148 0.092 Uiso calc R 1 . .
O O1 0.5839(4) 0.7776(4) 0.4276(3) 0.1266(12) Uani d . 1 . .
O O2 0.5105(4) 0.7955(3) 0.2518(4) 0.1519(17) Uani d . 1 . .
O O3 0.7108(4) 0.8336(4) 0.2534(4) 0.1455(16) Uani d . 1 . .
C C19 0.6933(5) 0.6175(4) 0.2985(6) 0.1103(17) Uani d . 1 . .
F F1 0.7991(3) 0.5804(4) 0.3393(4) 0.1752(17) Uani d . 1 . .
F F2 0.7172(6) 0.5954(4) 0.1989(4) 0.218(3) Uani d . 1 . .
C C23 0.0474(3) 1.1023(2) 0.38492(18) 0.0513(6) Uani d . 1 . .
C C21 0.0633(4) 1.1640(3) 0.4660(2) 0.0763(11) Uani d . 1 . .
C C22 -0.0480(7) 1.2472(3) 0.5189(3) 0.1041(18) Uani d . 1 . .
H H19 -0.0385 1.2879 0.5723 0.125 Uiso calc R 1 . .
C C20 0.2638(4) 1.0021(3) 0.3561(3) 0.0752(9) Uani d . 1 . .
H H16 0.3327 0.9473 0.3203 0.090 Uiso calc R 1 . .
N N1 0.1478(2) 1.02361(18) 0.33127(18) 0.0522(5) Uani d . 1 . .
N N2 -0.09368(19) 1.06137(17) 0.28528(15) 0.0489(5) Uani d . 1 . .
C C26 -0.1838(4) 1.2062(2) 0.4146(2) 0.0757(10) Uani d . 1 . .
C C27 -0.2110(3) 1.0794(3) 0.2637(3) 0.0708(8) Uani d . 1 . .
H H23 -0.2217 1.0367 0.2123 0.085 Uiso calc R 1 . .
C C28 -0.1636(6) 1.2669(3) 0.4930(3) 0.1029(17) Uani d . 1 . .
H H20 -0.2329 1.3223 0.5277 0.124 Uiso calc R 1 . .
C C29 -0.3190(4) 1.1595(4) 0.3146(4) 0.0990(14) Uani d . 1 . .
H H22 -0.3996 1.1693 0.2972 0.119 Uiso calc R 1 . .
C C31 0.2848(6) 1.0623(5) 0.4377(4) 0.1018(17) Uani d . 1 . .
H H17 0.3670 1.0475 0.4536 0.122 Uiso calc R 1 . .
C C30 0.1856(6) 1.1398(5) 0.4908(3) 0.1008(17) Uani d . 1 . .
H H18 0.1988 1.1777 0.5448 0.121 Uiso calc R 1 . .
F F3 0.6223(5) 0.5475(3) 0.3633(5) 0.213(3) Uani d . 1 . .

loop_
_atom_site_aniso_label
_atom_site_aniso_U_11
_atom_site_aniso_U_22
_atom_site_aniso_U_33
_atom_site_aniso_U_12
_atom_site_aniso_U_13
_atom_site_aniso_U_23
Ag1 0.06687(15) 0.04557(11) 0.05563(12) -0.00722(8) -0.00064(9) -0.02543(8)
P1 0.0462(3) 0.0368(2) 0.0428(3) -0.0074(2) -0.0011(2) -0.0152(2)
C24 0.0684(16) 0.0344(9) 0.0358(9) -0.0065(9) 0.0011(9) -0.0071(7)
C25 0.072(2) 0.074(2) 0.094(3) 0.0230(17) 0.021(2) 0.0052(19)
S1 0.0677(5) 0.0771(5) 0.0829(5) -0.0120(4) -0.0169(4) -0.0249(4)
C1 0.0490(13) 0.0417(10) 0.0443(11) -0.0082(8) -0.0041(9) -0.0133(8)
C3 0.0536(15) 0.0689(16) 0.0681(16) -0.0009(12) -0.0068(12) -0.0380(13)
C2 0.0545(16) 0.0662(16) 0.0732(18) -0.0011(12) -0.0090(13) -0.0345(13)
C4 0.0472(12) 0.0395(9) 0.0426(10) -0.0110(8) -0.0056(9) -0.0077(8)
C6 0.0523(15) 0.0434(11) 0.0633(15) -0.0094(10) 0.0063(11) -0.0083(10)
C7 0.075(2) 0.0628(16) 0.077(2) -0.0352(15) -0.0136(16) 0.0069(14)
C5 0.0613(16) 0.0413(11) 0.0690(16) -0.0161(10) -0.0162(13) -0.0062(10)
C10 0.0700(18) 0.0622(15) 0.0540(14) -0.0303(13) -0.0077(12) -0.0061(11)
C8 0.0538(13) 0.0407(9) 0.0377(9) -0.0145(9) -0.0004(9) -0.0133(8)
C11 0.107(3) 0.0724(19) 0.0640(18) -0.0527(19) -0.0103(18) 0.0020(15)
C9 0.0615(16) 0.0525(12) 0.0524(13) -0.0168(11) -0.0113(11) -0.0106(10)
C12 0.0510(15) 0.0647(16) 0.0652(16) -0.0060(12) 0.0046(12) -0.0074(13)
C13 0.0497(16) 0.082(2) 0.0651(17) -0.0229(14) -0.0056(13) 0.0055(14)
C14 0.0515(17) 0.086(2) 0.098(2) 0.0036(14) -0.0254(16) -0.0410(18)
C16 0.071(2) 0.0799(19) 0.0713(18) -0.0068(15) -0.0163(15) -0.0411(15)
C15 0.071(2) 0.0742(18) 0.077(2) -0.0096(15) -0.0304(16) -0.0228(15)
C18 0.093(2) 0.0581(15) 0.0577(15) -0.0160(15) -0.0278(15) -0.0039(12)
C17 0.118(3) 0.0585(16) 0.0554(16) -0.0331(17) -0.0203(17) 0.0037(12)
O1 0.105(2) 0.169(4) 0.097(2) -0.019(2) 0.0043(18) -0.050(2)
O2 0.161(3) 0.090(2) 0.238(5) 0.013(2) -0.143(4) -0.038(2)
O3 0.148(3) 0.117(3) 0.172(4) -0.072(3) 0.034(3) -0.043(2)
C19 0.094(3) 0.070(2) 0.161(5) -0.011(2) -0.041(3) 0.002(3)
F1 0.092(2) 0.166(3) 0.236(4) 0.038(2) -0.057(2) -0.031(3)
F2 0.336(7) 0.123(3) 0.175(4) 0.056(3) -0.082(4) -0.096(3)
C23 0.0848(19) 0.0382(10) 0.0355(10) -0.0281(11) -0.0072(10) -0.0027(8)
C21 0.146(3) 0.0638(16) 0.0408(12) -0.068(2) -0.0155(16) 0.0002(11)
C22 0.216(6) 0.0626(19) 0.0432(15) -0.068(3) 0.011(2) -0.0225(13)
C20 0.071(2) 0.080(2) 0.080(2) -0.0389(17) -0.0279(17) 0.0172(16)
N1 0.0608(13) 0.0474(10) 0.0525(11) -0.0202(9) -0.0160(9) -0.0014(8)
N2 0.0510(12) 0.0468(10) 0.0441(10) -0.0026(8) -0.0093(8) -0.0096(8)
C26 0.104(3) 0.0428(12) 0.0515(14) 0.0004(13) 0.0185(15) -0.0092(10)
C27 0.0586(18) 0.0790(19) 0.0655(17) -0.0017(14) -0.0208(14) -0.0024(14)
C28 0.173(5) 0.0529(16) 0.061(2) -0.023(2) 0.029(3) -0.0266(14)
C29 0.060(2) 0.108(3) 0.093(3) 0.011(2) -0.0072(19) 0.009(2)
C31 0.120(4) 0.131(4) 0.089(3) -0.094(3) -0.059(3) 0.040(3)
C30 0.171(5) 0.109(3) 0.061(2) -0.103(4) -0.035(3) 0.011(2)
F3 0.209(5) 0.103(2) 0.335(7) -0.079(3) -0.087(4) 0.042(3)

loop_
_atom_type_symbol
_atom_type_description
_atom_type_scat_dispersion_real
_atom_type_scat_dispersion_imag
_atom_type_scat_source
C C 0.0033 0.0016 'International Tables Vol C Tables 4.2.6.8 and 6.1.1.4'
H H 0.0000 0.0000 'International Tables Vol C Tables 4.2.6.8 and 6.1.1.4'
N N 0.0061 0.0033 'International Tables Vol C Tables 4.2.6.8 and 6.1.1.4'
O O 0.0106 0.0060 'International Tables Vol C Tables 4.2.6.8 and 6.1.1.4'
F F 0.0171 0.0103 'International Tables Vol C Tables 4.2.6.8 and 6.1.1.4'
P P 0.1023 0.0942 'International Tables Vol C Tables 4.2.6.8 and 6.1.1.4'
S S 0.1246 0.1234 'International Tables Vol C Tables 4.2.6.8 and 6.1.1.4'
Ag Ag -0.8971 1.1015 'International Tables Vol C Tables 4.2.6.8 and 6.1.1.4'

loop_
_geom_angle_atom_site_label_1
_geom_angle_atom_site_label_2
_geom_angle_atom_site_label_3
_geom_angle_site_symmetry_1
_geom_angle_site_symmetry_3
_geom_angle
_geom_angle_publ_flag
N2 Ag1 N1 . . 73.53(8) y
N2 Ag1 P1 . . 147.77(6) y
N1 Ag1 P1 . . 138.03(6) y
C4 P1 C1 . . 106.47(11) n
C4 P1 C8 . . 104.71(10) n
C1 P1 C8 . . 103.84(10) n
C4 P1 Ag1 . . 115.16(7) n
C1 P1 Ag1 . . 115.70(7) n
C8 P1 Ag1 . . 109.82(7) n
N2 C24 C26 . . 121.2(3) n
N2 C24 C23 . . 118.8(2) n
C26 C24 C23 . . 120.0(3) n
C29 C25 C26 . . 120.5(3) n
C29 C25 H21 . . 119.7 n
C26 C25 H21 . . 119.7 n
O1 S1 O2 . . 118.2(3) n
O1 S1 O3 . . 111.0(3) n
O2 S1 O3 . . 113.3(3) n
O1 S1 C19 . . 105.7(3) n
O2 S1 C19 . . 103.3(2) n
O3 S1 C19 . . 103.5(3) n
C3 C1 C2 . . 118.2(3) n
C3 C1 P1 . . 123.0(2) n
C2 C1 P1 . . 118.73(18) n
C16 C3 C1 . . 120.6(3) n
C16 C3 H6 . . 119.7 n
C1 C3 H6 . . 119.7 n
C1 C2 C14 . . 121.0(3) n
C1 C2 H10 . . 119.5 n
C14 C2 H10 . . 119.5 n
C6 C4 C5 . . 118.1(2) n
C6 C4 P1 . . 123.43(18) n
C5 C4 P1 . . 118.47(19) n
C12 C6 C4 . . 121.0(2) n
C12 C6 H5 . . 119.5 n
C4 C6 H5 . . 119.5 n
C5 C7 C13 . . 120.2(3) n
C5 C7 H2 . . 119.9 n
C13 C7 H2 . . 119.9 n
C7 C5 C4 . . 120.5(3) n
C7 C5 H1 . . 119.7 n
C4 C5 H1 . . 119.7 n
C11 C10 C8 . . 120.1(3) n
C11 C10 H15 . . 120.0 n
C8 C10 H15 . . 120.0 n
C10 C8 C9 . . 118.8(2) n
C10 C8 P1 . . 121.0(2) n
C9 C8 P1 . . 119.95(18) n
C17 C11 C10 . . 120.8(3) n
C17 C11 H14 . . 119.6 n
C10 C11 H14 . . 119.6 n
C8 C9 C18 . . 120.3(3) n
C8 C9 H11 . . 119.9 n
C18 C9 H11 . . 119.9 n
C13 C12 C6 . . 119.9(3) n
C13 C12 H4 . . 120.1 n
C6 C12 H4 . . 120.1 n
C12 C13 C7 . . 120.2(3) n
C12 C13 H3 . . 119.9 n
C7 C13 H3 . . 119.9 n
C15 C14 C2 . . 119.6(3) n
C15 C14 H9 . . 120.2 n
C2 C14 H9 . . 120.2 n
C15 C16 C3 . . 120.4(3) n
C15 C16 H7 . . 119.8 n
C3 C16 H7 . . 119.8 n
C14 C15 C16 . . 120.1(3) n
C14 C15 H8 . . 119.9 n
C16 C15 H8 . . 119.9 n
C17 C18 C9 . . 120.1(3) n
C17 C18 H12 . . 120.0 n
C9 C18 H12 . . 120.0 n
C11 C17 C18 . . 119.9(3) n
C11 C17 H13 . . 120.0 n
C18 C17 H13 . . 120.0 n
F2 C19 F1 . . 109.1(6) n
F2 C19 F3 . . 108.5(6) n
F1 C19 F3 . . 102.2(5) n
F2 C19 S1 . . 113.4(4) n
F1 C19 S1 . . 112.9(4) n
F3 C19 S1 . . 110.1(4) n
N1 C23 C21 . . 121.9(3) n
N1 C23 C24 . . 119.3(2) n
C21 C23 C24 . . 118.8(3) n
C30 C21 C23 . . 117.7(4) n
C30 C21 C22 . . 123.6(4) n
C23 C21 C22 . . 118.7(4) n
C28 C22 C21 . . 121.5(3) n
C28 C22 H19 . . 119.2 n
C21 C22 H19 . . 119.2 n
N1 C20 C31 . . 120.8(4) n
N1 C20 H16 . . 119.6 n
C31 C20 H16 . . 119.6 n
C20 N1 C23 . . 119.3(3) n
C20 N1 Ag1 . . 126.7(2) n
C23 N1 Ag1 . . 113.81(17) n
C27 N2 C24 . . 118.7(2) n
C27 N2 Ag1 . . 126.7(2) n
C24 N2 Ag1 . . 114.57(16) n
C28 C26 C24 . . 119.4(4) n
C28 C26 C25 . . 123.8(4) n
C24 C26 C25 . . 116.9(3) n
N2 C27 C29 . . 122.8(4) n
N2 C27 H23 . . 118.6 n
C29 C27 H23 . . 118.6 n
C22 C28 C26 . . 121.6(4) n
C22 C28 H20 . . 119.2 n
C26 C28 H20 . . 119.2 n
C25 C29 C27 . . 119.9(4) n
C25 C29 H22 . . 120.1 n
C27 C29 H22 . . 120.1 n
C30 C31 C20 . . 119.8(4) n
C30 C31 H17 . . 120.1 n
C20 C31 H17 . . 120.1 n
C31 C30 C21 . . 120.4(4) n
C31 C30 H18 . . 119.8 n
C21 C30 H18 . . 119.8 n

loop_
_geom_bond_atom_site_label_1
_geom_bond_atom_site_label_2
_geom_bond_site_symmetry_2
_geom_bond_distance
_geom_bond_publ_flag
Ag1 N2 . 2.2798(18) y
Ag1 N1 . 2.292(2) y
Ag1 P1 . 2.3469(5) y
P1 C4 . 1.812(2) n
P1 C1 . 1.819(3) n
P1 C8 . 1.823(2) n
C24 N2 . 1.353(3) n
C24 C26 . 1.418(3) n
C24 C23 . 1.422(4) n
C25 C29 . 1.308(7) n
C25 C26 . 1.423(7) n
C25 H21 . 0.9300 n
S1 O1 . 1.409(3) n
S1 O2 . 1.417(3) n
S1 O3 . 1.421(4) n
S1 C19 . 1.791(5) n
C1 C3 . 1.381(3) n
C1 C2 . 1.384(4) n
C3 C16 . 1.375(4) n
C3 H6 . 0.9300 n
C2 C14 . 1.387(5) n
C2 H10 . 0.9300 n
C4 C6 . 1.391(3) n
C4 C5 . 1.397(3) n
C6 C12 . 1.387(4) n
C6 H5 . 0.9300 n
C7 C5 . 1.376(4) n
C7 C13 . 1.385(5) n
C7 H2 . 0.9300 n
C5 H1 . 0.9300 n
C10 C11 . 1.380(4) n
C10 C8 . 1.382(4) n
C10 H15 . 0.9300 n
C8 C9 . 1.384(4) n
C11 C17 . 1.356(5) n
C11 H14 . 0.9300 n
C9 C18 . 1.384(4) n
C9 H11 . 0.9300 n
C12 C13 . 1.365(4) n
C12 H4 . 0.9300 n
C13 H3 . 0.9300 n
C14 C15 . 1.364(5) n
C14 H9 . 0.9300 n
C16 C15 . 1.370(5) n
C16 H7 . 0.9300 n
C15 H8 . 0.9300 n
C18 C17 . 1.371(5) n
C18 H12 . 0.9300 n
C17 H13 . 0.9300 n
C19 F2 . 1.253(7) n
C19 F1 . 1.298(6) n
C19 F3 . 1.307(6) n
C23 N1 . 1.355(3) n
C23 C21 . 1.416(3) n
C21 C30 . 1.385(7) n
C21 C22 . 1.442(7) n
C22 C28 . 1.326(7) n
C22 H19 . 0.9300 n
C20 N1 . 1.323(4) n
C20 C31 . 1.435(6) n
C20 H16 . 0.9300 n
N2 C27 . 1.327(4) n
C26 C28 . 1.403(6) n
C27 C29 . 1.394(5) n
C27 H23 . 0.9300 n
C28 H20 . 0.9300 n
C29 H22 . 0.9300 n
C31 C30 . 1.337(7) n
C31 H17 . 0.9300 n
C30 H18 . 0.9300 n

loop_
_geom_hbond_atom_site_label_D
_geom_hbond_atom_site_label_H
_geom_hbond_atom_site_label_A
_geom_hbond_site_symmetry_A
_geom_hbond_distance_DH
_geom_hbond_distance_HA
_geom_hbond_distance_DA
_geom_hbond_angle_DHA
C20 H16 O2 . 0.93 2.360 3.285(6) 173

loop_
_geom_torsion_atom_site_label_1
_geom_torsion_atom_site_label_2
_geom_torsion_atom_site_label_3
_geom_torsion_atom_site_label_4
_geom_torsion_site_symmetry_1
_geom_torsion_site_symmetry_2
_geom_torsion_site_symmetry_3
_geom_torsion_site_symmetry_4
_geom_torsion
_geom_torsion_publ_flag
N2 Ag1 P1 C4 . . . . 143.08(12) n
N1 Ag1 P1 C4 . . . . -51.26(12) n
N2 Ag1 P1 C1 . . . . 18.06(13) n
N1 Ag1 P1 C1 . . . . -176.27(11) n
N2 Ag1 P1 C8 . . . . -99.05(13) n
N1 Ag1 P1 C8 . . . . 66.61(12) n
C4 P1 C1 C3 . . . . 40.1(3) n
C8 P1 C1 C3 . . . . -70.1(3) n
Ag1 P1 C1 C3 . . . . 169.5(2) n
C4 P1 C1 C2 . . . . -142.9(2) n
C8 P1 C1 C2 . . . . 106.9(2) n
Ag1 P1 C1 C2 . . . . -13.6(2) n
C2 C1 C3 C16 . . . . -2.1(5) n
P1 C1 C3 C16 . . . . 174.9(3) n
C3 C1 C2 C14 . . . . 3.3(5) n
P1 C1 C2 C14 . . . . -173.8(3) n
C1 P1 C4 C6 . . . . -75.7(2) n
C8 P1 C4 C6 . . . . 33.9(2) n
Ag1 P1 C4 C6 . . . . 154.6(2) n
C1 P1 C4 C5 . . . . 103.2(2) n
C8 P1 C4 C5 . . . . -147.2(2) n
Ag1 P1 C4 C5 . . . . -26.5(2) n
C5 C4 C6 C12 . . . . -1.2(4) n
P1 C4 C6 C12 . . . . 177.6(2) n
C13 C7 C5 C4 . . . . -2.4(5) n
C6 C4 C5 C7 . . . . 2.1(4) n
P1 C4 C5 C7 . . . . -176.8(2) n
C11 C10 C8 C9 . . . . 0.1(4) n
C11 C10 C8 P1 . . . . -173.6(3) n
C4 P1 C8 C10 . . . . -140.7(2) n
C1 P1 C8 C10 . . . . -29.2(2) n
Ag1 P1 C8 C10 . . . . 95.1(2) n
C4 P1 C8 C9 . . . . 45.7(2) n
C1 P1 C8 C9 . . . . 157.17(19) n
Ag1 P1 C8 C9 . . . . -78.53(19) n
C8 C10 C11 C17 . . . . -1.3(5) n
C10 C8 C9 C18 . . . . 0.8(4) n
P1 C8 C9 C18 . . . . 174.6(2) n
C4 C6 C12 C13 . . . . 0.7(5) n
C6 C12 C13 C7 . . . . -1.0(5) n
C5 C7 C13 C12 . . . . 1.9(5) n
C1 C2 C14 C15 . . . . -1.9(6) n
C1 C3 C16 C15 . . . . -0.6(6) n
C2 C14 C15 C16 . . . . -0.9(6) n
C3 C16 C15 C14 . . . . 2.1(6) n
C8 C9 C18 C17 . . . . -0.6(5) n
C10 C11 C17 C18 . . . . 1.5(6) n
C9 C18 C17 C11 . . . . -0.5(5) n
O1 S1 C19 F2 . . . . 174.6(5) n
O2 S1 C19 F2 . . . . 49.8(6) n
O3 S1 C19 F2 . . . . -68.6(6) n
O1 S1 C19 F1 . . . . -60.6(5) n
O2 S1 C19 F1 . . . . 174.5(5) n
O3 S1 C19 F1 . . . . 56.2(5) n
O1 S1 C19 F3 . . . . 52.9(5) n
O2 S1 C19 F3 . . . . -71.9(5) n
O3 S1 C19 F3 . . . . 169.7(5) n
N2 C24 C23 N1 . . . . 1.4(3) n
C26 C24 C23 N1 . . . . -179.3(2) n
N2 C24 C23 C21 . . . . -178.0(2) n
C26 C24 C23 C21 . . . . 1.3(3) n
N1 C23 C21 C30 . . . . -1.1(4) n
C24 C23 C21 C30 . . . . 178.3(2) n
N1 C23 C21 C22 . . . . 179.5(2) n
C24 C23 C21 C22 . . . . -1.1(3) n
C30 C21 C22 C28 . . . . -179.5(3) n
C23 C21 C22 C28 . . . . -0.1(5) n
C31 C20 N1 C23 . . . . -0.9(4) n
C31 C20 N1 Ag1 . . . . -176.6(2) n
C21 C23 N1 C20 . . . . 1.0(3) n
C24 C23 N1 C20 . . . . -178.4(2) n
C21 C23 N1 Ag1 . . . . 177.19(17) n
C24 C23 N1 Ag1 . . . . -2.2(3) n
N2 Ag1 N1 C20 . . . . 177.5(2) n
P1 Ag1 N1 C20 . . . . 5.5(3) n
N2 Ag1 N1 C23 . . . . 1.63(15) n
P1 Ag1 N1 C23 . . . . -170.45(11) n
C26 C24 N2 C27 . . . . -0.4(3) n
C23 C24 N2 C27 . . . . 178.9(2) n
C26 C24 N2 Ag1 . . . . -179.12(18) n
C23 C24 N2 Ag1 . . . . 0.2(3) n
N1 Ag1 N2 C27 . . . . -179.6(2) n
P1 Ag1 N2 C27 . . . . -9.5(3) n
N1 Ag1 N2 C24 . . . . -0.94(15) n
P1 Ag1 N2 C24 . . . . 169.11(11) n
N2 C24 C26 C28 . . . . 179.0(3) n
C23 C24 C26 C28 . . . . -0.3(4) n
N2 C24 C26 C25 . . . . 0.2(4) n
C23 C24 C26 C25 . . . . -179.1(2) n
C29 C25 C26 C28 . . . . -178.6(4) n
C29 C25 C26 C24 . . . . 0.1(5) n
C24 N2 C27 C29 . . . . 0.2(4) n
Ag1 N2 C27 C29 . . . . 178.8(3) n
C21 C22 C28 C26 . . . . 1.2(6) n
C24 C26 C28 C22 . . . . -1.0(5) n
C25 C26 C28 C22 . . . . 177.7(3) n
C26 C25 C29 C27 . . . . -0.3(6) n
N2 C27 C29 C25 . . . . 0.1(6) n
N1 C20 C31 C30 . . . . 1.1(5) n
C20 C31 C30 C21 . . . . -1.2(5) n
C23 C21 C30 C31 . . . . 1.2(5) n
C22 C21 C30 C31 . . . . -179.4(3) n
